data_2018714
loop_
_publ_author_name
'Szafranowska, Barbara'
'\'Slepokura, Katarzyna'
'Lis, Tadeusz'

_publ_section_title
;
 Potassium salts of hypodiphosphoric acid
;
_journal_coeditor_code FN3115
_journal_issue 12
_journal_name_full 'Acta Crystallographica Section C'
_journal_page_first i71
_journal_page_last i82
_journal_paper_doi 10.1107/S010827011204317X
_journal_volume 68
_journal_year 2012
_chemical_formula_iupac '4K + , O6 P2 4- , 4H2 O'
_chemical_formula_moiety '4(K +), O6 P2 4-, 4(H2 O)'
_chemical_formula_sum 'H8 K4 O10 P2'
_chemical_formula_weight 386.40
_chemical_name_systematic
;
Tetrapotassium hypodiphosphate tetrahydrate
;
_space_group_IT_number 9
_symmetry_cell_setting monoclinic
_symmetry_space_group_name_Hall 'C -2yc'
_symmetry_space_group_name_H-M 'C 1 c 1'
_atom_sites_solution_hydrogens difmap
_atom_sites_solution_primary direct
_atom_sites_solution_secondary difmap
_audit_creation_method SHELXL97
_cell_angle_alpha 90.00
_cell_angle_beta 92.08(4)
_cell_angle_gamma 90.00
_cell_formula_units_Z 4
_cell_length_a 8.097(3)
_cell_length_b 12.281(3)
_cell_length_c 11.684(3)
_cell_measurement_reflns_used 6751
_cell_measurement_temperature 100(2)
_cell_measurement_theta_max 36.81
_cell_measurement_theta_min 3.32
_cell_volume 1161.1(6)
_computing_cell_refinement 'CrysAlis RED (Oxford Diffraction, 2009)'
_computing_data_collection 'CrysAlis CCD (Oxford Diffraction, 2009)'
_computing_data_reduction 'CrysAlis RED (Oxford Diffraction, 2009)'
_computing_molecular_graphics 'DIAMOND (Brandenburg, 2012)'
_computing_publication_material 'SHELXL97 (Sheldrick, 2008)'
_computing_structure_refinement 'SHELXL97 (Sheldrick, 2008)'
_computing_structure_solution 'SHELXS97 (Sheldrick, 2008)'
_diffrn_ambient_temperature 100(2)
_diffrn_measured_fraction_theta_full 0.999
_diffrn_measured_fraction_theta_max 0.823
_diffrn_measurement_device_type 'Kuma KM4-CCD \k-geometry diffractometer with a Sapphire CCD camera'
_diffrn_measurement_method \w
_diffrn_radiation_monochromator graphite
_diffrn_radiation_source 'Enhance (Mo) X-ray Source'
_diffrn_radiation_type MoK\a
_diffrn_radiation_wavelength 0.71073
_diffrn_reflns_av_R_equivalents 0.0227
_diffrn_reflns_av_sigmaI/netI 0.0317
_diffrn_reflns_limit_h_max 13
_diffrn_reflns_limit_h_min -13
_diffrn_reflns_limit_k_max 19
_diffrn_reflns_limit_k_min -15
_diffrn_reflns_limit_l_max 15
_diffrn_reflns_limit_l_min -19
_diffrn_reflns_number 7204
_diffrn_reflns_theta_full 26.50
_diffrn_reflns_theta_max 36.81
_diffrn_reflns_theta_min 3.32
_exptl_absorpt_coefficient_mu 1.843
_exptl_absorpt_correction_T_max 0.917
_exptl_absorpt_correction_T_min 0.790
_exptl_absorpt_correction_type analytical
_exptl_absorpt_process_details '(CrysAlis RED; Oxford Diffraction, 2009)'
_exptl_crystal_colour colourless
_exptl_crystal_density_diffrn 2.210
_exptl_crystal_density_method 'not measured'
_exptl_crystal_description block
_exptl_crystal_F_000 776
_exptl_crystal_size_max 0.14
_exptl_crystal_size_mid 0.13
_exptl_crystal_size_min 0.05
_refine_diff_density_max 0.363
_refine_diff_density_min -0.350
_refine_ls_abs_structure_details 'Flack (1983), <b>with how many Friedel pairs?</b>'
_refine_ls_abs_structure_Flack 0.02(3)
_refine_ls_extinction_method none
_refine_ls_goodness_of_fit_ref 1.006
_refine_ls_hydrogen_treatment refxyz
_refine_ls_matrix_type full
_refine_ls_number_parameters 169
_refine_ls_number_reflns 3569
_refine_ls_number_restraints 10
_refine_ls_restrained_S_all 1.004
_refine_ls_R_factor_all 0.0274
_refine_ls_R_factor_gt 0.0237
_refine_ls_shift/su_max 0.001
_refine_ls_shift/su_mean 0.000
_refine_ls_structure_factor_coef Fsqd
_refine_ls_weighting_details 'calc w = 1/[\s^2^(Fo^2^)+(0.0233P)^2^+0.0000P] where P=(Fo^2^+2Fc^2^)/3'
_refine_ls_weighting_scheme calc
_refine_ls_wR_factor_gt 0.0441
_refine_ls_wR_factor_ref 0.0448
_reflns_number_gt 3331
_reflns_number_total 3569
_reflns_threshold_expression I>2\s(I)
_cod_data_source_file fn3115.cif
_cod_data_source_block VI
_cod_original_sg_symbol_H-M 'C c'
_cod_database_code 2018714
_cod_database_fobs_code 2018714

loop_
_symmetry_equiv_pos_as_xyz
'x, y, z'
'x, -y, z+1/2'
'x+1/2, y+1/2, z'
'x+1/2, -y+1/2, z+1/2'

loop_
_atom_site_type_symbol
_atom_site_label
_atom_site_fract_x
_atom_site_fract_y
_atom_site_fract_z
_atom_site_U_iso_or_equiv
_atom_site_adp_type
_atom_site_calc_flag
_atom_site_refinement_flags
_atom_site_occupancy
_atom_site_symmetry_multiplicity
K K1 0.46146(5) 0.46778(3) 0.74422(3) 0.01119(8) Uani d . 1 1
K K2 0.19677(5) 0.61192(3) 0.48515(3) 0.01063(8) Uani d . 1 1
K K3 0.46851(5) 0.87566(3) 0.30929(3) 0.01017(8) Uani d . 1 1
K K4 0.82832(5) 0.69407(3) 0.27935(3) 0.00974(8) Uani d . 1 1
P P1 0.60068(6) 0.66953(4) 0.53303(4) 0.00663(8) Uani d . 1 1
P P2 0.74470(5) 0.51966(4) 0.52924(4) 0.00631(9) Uani d . 1 1
O O1 0.52546(17) 0.68245(11) 0.41247(11) 0.0102(3) Uani d . 1 1
O O2 0.47313(16) 0.65731(12) 0.62572(11) 0.0093(2) Uani d . 1 1
O O3 0.72302(16) 0.76180(12) 0.56401(12) 0.0104(3) Uani d . 1 1
O O4 0.88456(16) 0.53758(11) 0.44816(11) 0.0094(3) Uani d . 1 1
O O5 0.80206(17) 0.49224(12) 0.65218(11) 0.0094(3) Uani d . 1 1
O O6 0.62001(17) 0.43270(12) 0.48394(12) 0.0117(3) Uani d . 1 1
O O1W 0.54791(17) 0.26659(12) 0.62738(12) 0.0110(3) Uani d D 1 1
H H1W 0.4490(10) 0.257(2) 0.605(2) 0.017 Uiso d D 1 1
H H2W 0.567(3) 0.3194(13) 0.5843(17) 0.017 Uiso d D 1 1
O O2W 0.30307(17) 0.59320(13) 0.90686(12) 0.0123(3) Uani d D 1 1
H H3W 0.275(3) 0.6416(15) 0.9530(17) 0.019 Uiso d D 1 1
H H4W 0.3992(13) 0.578(2) 0.931(2) 0.019 Uiso d D 1 1
O O3W 0.13273(18) 0.45044(13) 0.67352(13) 0.0147(3) Uani d D 1 1
H H5W 0.0313(8) 0.460(2) 0.659(2) 0.022 Uiso d D 1 1
H H6W 0.149(3) 0.3915(12) 0.639(2) 0.022 Uiso d D 1 1
O O4W 0.15265(18) 0.77577(12) 0.32727(11) 0.0128(3) Uani d D 1 1
H H7W 0.144(3) 0.8269(14) 0.3744(17) 0.019 Uiso d D 1 1
H H8W 0.120(3) 0.797(2) 0.2621(10) 0.019 Uiso d D 1 1

loop_
_atom_site_aniso_label
_atom_site_aniso_U_11
_atom_site_aniso_U_22
_atom_site_aniso_U_33
_atom_site_aniso_U_12
_atom_site_aniso_U_13
_atom_site_aniso_U_23
K1 0.01246(17) 0.0110(2) 0.01024(17) 0.00253(16) 0.00214(14) 0.00153(15)
K2 0.00814(15) 0.01093(19) 0.01281(17) 0.00027(15) 0.00012(13) -0.00042(15)
K3 0.01151(17) 0.00906(19) 0.00992(17) 0.00156(15) 0.00027(13) 0.00016(14)
K4 0.00972(16) 0.0099(2) 0.00957(16) -0.00096(15) -0.00001(13) -0.00048(14)
P1 0.00649(18) 0.0073(2) 0.00614(18) 0.00021(17) 0.00041(14) 0.00011(16)
P2 0.00609(18) 0.0066(2) 0.00628(19) -0.00017(17) 0.00025(15) -0.00009(16)
O1 0.0118(6) 0.0105(7) 0.0083(6) 0.0015(5) -0.0014(5) 0.0004(5)
O2 0.0084(5) 0.0106(7) 0.0091(6) 0.0009(5) 0.0026(5) 0.0009(5)
O3 0.0089(6) 0.0086(7) 0.0136(6) 0.0001(5) -0.0006(5) -0.0001(5)
O4 0.0087(6) 0.0103(7) 0.0094(6) 0.0009(5) 0.0027(5) -0.0008(5)
O5 0.0099(6) 0.0101(7) 0.0082(6) 0.0010(5) -0.0008(5) 0.0024(5)
O6 0.0115(6) 0.0093(7) 0.0142(6) -0.0037(5) -0.0020(5) -0.0013(5)
O1W 0.0096(6) 0.0111(7) 0.0123(7) -0.0013(5) -0.0012(5) 0.0023(5)
O2W 0.0098(6) 0.0153(7) 0.0118(6) 0.0013(6) -0.0001(5) -0.0028(5)
O3W 0.0107(6) 0.0140(8) 0.0192(7) 0.0020(6) -0.0017(5) -0.0059(6)
O4W 0.0157(7) 0.0132(7) 0.0093(6) 0.0004(6) -0.0008(5) -0.0006(5)

loop_
_atom_type_symbol
_atom_type_description
_atom_type_scat_dispersion_real
_atom_type_scat_dispersion_imag
_atom_type_scat_source
O O 0.0106 0.0060 'International Tables Vol C Tables 4.2.6.8 and 6.1.1.4'
H H 0.0000 0.0000 'International Tables Vol C Tables 4.2.6.8 and 6.1.1.4'
P P 0.1023 0.0942 'International Tables Vol C Tables 4.2.6.8 and 6.1.1.4'
K K 0.2009 0.2494 'International Tables Vol C Tables 4.2.6.8 and 6.1.1.4'

loop_
_geom_angle_atom_site_label_1
_geom_angle_atom_site_label_2
_geom_angle_atom_site_label_3
_geom_angle_site_symmetry_1
_geom_angle_site_symmetry_3
_geom_angle
_geom_angle_publ_flag
O1 P1 O2 . . 114.03(8) yes
O1 P1 O3 . . 111.91(8) yes
O2 P1 O3 . . 110.53(8) yes
O1 P1 P2 . . 105.39(6) yes
O2 P1 P2 . . 107.86(6) yes
O3 P1 P2 . . 106.63(6) yes
O4 P2 O5 . . 114.17(8) yes
O4 P2 O6 . . 112.22(8) yes
O5 P2 O6 . . 109.91(8) yes
O4 P2 P1 . . 107.57(6) yes
O5 P2 P1 . . 108.11(6) yes
O6 P2 P1 . . 104.27(6) yes
O2 K1 O1 . 2_565 159.70(4) ?
O2 K1 O3W . . 87.97(5) ?
O1 K1 O3W 2_565 . 108.56(5) ?
O2 K1 O2W . . 84.23(5) ?
O1 K1 O2W 2_565 . 87.86(5) ?
O3W K1 O2W . . 77.59(5) ?
O2 K1 O1W . . 118.30(5) ?
O1 K1 O1W 2_565 . 73.89(4) ?
O3W K1 O1W . . 92.27(5) ?
O2W K1 O1W . . 155.26(4) ?
O2 K1 O5 . . 71.50(4) ?
O1 K1 O5 2_565 . 99.91(5) ?
O3W K1 O5 . . 141.70(5) ?
O2W K1 O5 . . 129.56(5) ?
O1W K1 O5 . . 71.29(4) ?
O2 K1 O6 . 2_565 95.54(4) ?
O1 K1 O6 2_565 2_565 65.06(4) ?
O3W K1 O6 . 2_565 128.84(5) ?
O2W K1 O6 . 2_565 52.26(4) ?
O1W K1 O6 . 2_565 128.49(4) ?
O5 K1 O6 . 2_565 86.13(5) ?
O2 K1 O6 . . 68.14(4) ?
O1 K1 O6 2_565 . 119.62(4) ?
O3W K1 O6 . . 96.58(5) ?
O2W K1 O6 . . 152.04(4) ?
O1W K1 O6 . . 50.55(4) ?
O5 K1 O6 . . 46.12(4) ?
O6 K1 O6 2_565 . 131.98(5) ?
O2 K1 K4 . 2_565 119.36(4) ?
O1 K1 K4 2_565 2_565 53.73(4) ?
O3W K1 K4 . 2_565 140.87(4) ?
O2W K1 K4 . 2_565 128.80(4) ?
O1W K1 K4 . 2_565 51.15(3) ?
O5 K1 K4 . 2_565 47.97(3) ?
O6 K1 K4 2_565 2_565 79.14(4) ?
O6 K1 K4 . 2_565 72.02(4) ?
P2 K1 K4 . 2_565 67.88(3) ?
O2 K1 K2 . 2_565 129.96(3) ?
O1 K1 K2 2_565 2_565 51.60(3) ?
O3W K1 K2 . 2_565 68.42(4) ?
O2W K1 K2 . 2_565 48.77(4) ?
O1W K1 K2 . 2_565 106.55(3) ?
O5 K1 K2 . 2_565 148.70(3) ?
O6 K1 K2 2_565 2_565 70.77(3) ?
O6 K1 K2 . 2_565 153.54(3) ?
P2 K1 K2 . 2_565 173.214(16) ?
K4 K1 K2 2_565 2_565 105.34(3) ?
P1 K1 K2 . 2_565 151.163(17) ?
O4 K2 O4W 1_455 . 92.40(5) ?
O4 K2 O2 1_455 . 152.57(4) ?
O4W K2 O2 . . 109.39(5) ?
O4 K2 O1W 1_455 3_455 84.53(5) ?
O4W K2 O1W . 3_455 81.63(5) ?
O2 K2 O1W . 3_455 82.48(5) ?
O4 K2 O2W 1_455 2_564 86.64(5) ?
O4W K2 O2W . 2_564 118.03(5) ?
O2 K2 O2W . 2_564 96.99(5) ?
O1W K2 O2W 3_455 2_564 158.80(4) ?
O4 K2 O1 1_455 . 154.03(4) ?
O4W K2 O1 . . 71.84(5) ?
O2 K2 O1 . . 52.94(4) ?
O1W K2 O1 3_455 . 112.37(5) ?
O2W K2 O1 2_564 . 83.11(4) ?
O4 K2 O3W 1_455 . 73.20(5) ?
O4W K2 O3W . . 161.68(5) ?
O2 K2 O3W . . 81.79(5) ?
O1W K2 O3W 3_455 . 85.68(5) ?
O2W K2 O3W 2_564 . 73.32(5) ?
O1 K2 O3W . . 125.62(5) ?
O4 K2 K1 1_455 2_564 110.47(4) ?
O4W K2 K1 . 2_564 75.49(4) ?
O2 K2 K1 . 2_564 91.50(4) ?
O1W K2 K1 3_455 2_564 152.90(3) ?
O2W K2 K1 2_564 2_564 48.05(3) ?
O1 K2 K1 . 2_564 46.48(3) ?
O3W K2 K1 . 2_564 119.74(4) ?
O4 K2 K4 1_455 1_455 45.51(4) ?
O4W K2 K4 . 1_455 46.94(3) ?
O2 K2 K4 . 1_455 153.31(4) ?
O1W K2 K4 3_455 1_455 81.68(4) ?
O2W K2 K4 2_564 1_455 105.46(3) ?
O1 K2 K4 . 1_455 115.12(4) ?
O3W K2 K4 . 1_455 118.15(4) ?
K1 K2 K4 2_564 1_455 92.88(3) ?
O4 K2 K3 1_455 3_445 42.01(3) ?
O4W K2 K3 . 3_445 98.11(4) ?
O2 K2 K3 . 3_445 143.17(3) ?
O1W K2 K3 3_455 3_445 126.54(4) ?
O2W K2 K3 2_564 3_445 47.37(3) ?
O1 K2 K3 . 3_445 118.21(3) ?
O3W K2 K3 . 3_445 78.96(4) ?
K1 K2 K3 2_564 3_445 71.78(2) ?
K4 K2 K3 1_455 3_445 62.51(2) ?
O4 K2 K1 1_455 . 115.93(4) ?
O4W K2 K1 . . 151.03(3) ?
O2 K2 K1 . . 41.81(3) ?
O1W K2 K1 3_455 . 94.58(4) ?
O2W K2 K1 2_564 . 72.13(3) ?
O1 K2 K1 . . 83.41(4) ?
O3W K2 K1 . . 43.04(3) ?
K1 K2 K1 2_564 . 98.41(2) ?
K4 K2 K1 1_455 . 161.188(17) ?
K3 K2 K1 3_445 . 106.91(3) ?
O4 K3 O1 3_455 . 115.30(5) ?
O4 K3 O5 3_455 4_464 80.66(4) ?
O1 K3 O5 . 4_464 152.34(4) ?
O4 K3 O1W 3_455 2_564 168.95(4) ?
O1 K3 O1W . 2_564 75.73(4) ?
O5 K3 O1W 4_464 2_564 88.98(5) ?
O4 K3 O4W 3_455 . 91.54(5) ?
O1 K3 O4W . . 74.18(5) ?
O5 K3 O4W 4_464 . 83.36(5) ?
O1W K3 O4W 2_564 . 91.06(5) ?
O4 K3 O2W 3_455 4_564 85.32(5) ?
O1 K3 O2W . 4_564 78.45(5) ?
O5 K3 O2W 4_464 4_564 127.18(5) ?
O1W K3 O2W 2_564 4_564 98.07(5) ?
O4W K3 O2W . 4_564 147.98(4) ?
O4 K3 O3W 3_455 4_564 85.33(5) ?
O1 K3 O3W . 4_564 142.36(5) ?
O5 K3 O3W 4_464 4_564 56.34(5) ?
O1W K3 O3W 2_564 4_564 85.73(5) ?
O4W K3 O3W . 4_564 139.58(5) ?
O2W K3 O3W 4_564 4_564 72.01(5) ?
O4 K3 K4 3_455 . 136.55(4) ?
O1 K3 K4 . . 52.27(4) ?
O5 K3 K4 4_464 . 131.18(4) ?
O1W K3 K4 2_564 . 50.05(4) ?
O4W K3 K4 . . 117.37(4) ?
O2W K3 K4 4_564 . 52.69(4) ?
O3W K3 K4 4_564 . 90.77(4) ?
O4 K3 K2 3_455 3 42.75(3) ?
O1 K3 K2 . 3 110.06(4) ?
O5 K3 K2 4_464 3 96.97(4) ?
O1W K3 K2 2_564 3 136.22(4) ?
O4W K3 K2 . 3 132.68(4) ?
O2W K3 K2 4_564 3 45.27(3) ?
O3W K3 K2 4_564 3 63.04(4) ?
K4 K3 K2 . 3 97.83(3) ?
O4 K3 K4 3_455 3_455 42.50(3) ?
O1 K3 K4 . 3_455 157.59(3) ?
O5 K3 K4 4_464 3_455 41.72(3) ?
O1W K3 K4 2_564 3_455 126.45(3) ?
O4W K3 K4 . 3_455 99.85(4) ?
O2W K3 K4 4_564 3_455 99.14(3) ?
O3W K3 K4 4_564 3_455 53.14(4) ?
K4 K3 K4 . 3_455 141.946(18) ?
K2 K3 K4 3 3_455 57.83(2) ?
O5 K4 O4 2_564 . 79.30(5) ?
O5 K4 O2 2_564 4_564 102.71(5) ?
O4 K4 O2 . 4_564 146.23(4) ?
O5 K4 O4W 2_564 1_655 117.06(5) ?
O4 K4 O4W . 1_655 88.73(5) ?
O2 K4 O4W 4_564 1_655 59.96(5) ?
O5 K4 O1W 2_564 2_564 76.14(4) ?
O4 K4 O1W . 2_564 131.34(5) ?
O2 K4 O1W 4_564 2_564 80.59(5) ?
O4W K4 O1W 1_655 2_564 139.91(5) ?
O5 K4 O1 2_564 . 101.31(4) ?
O4 K4 O1 . . 73.19(4) ?
O2 K4 O1 4_564 . 137.11(4) ?
O4W K4 O1 1_655 . 133.68(4) ?
O1W K4 O1 2_564 . 71.40(5) ?
O5 K4 O2W 2_564 4_564 171.12(4) ?
O4 K4 O2W . 4_564 105.10(4) ?
O2 K4 O2W 4_564 4_564 78.04(4) ?
O4W K4 O2W 1_655 4_564 71.12(4) ?
O1W K4 O2W 2_564 4_564 95.36(4) ?
O1 K4 O2W . 4_564 73.12(4) ?
O5 K4 O3W 2_564 2_664 52.60(4) ?
O4 K4 O3W . 2_664 77.85(5) ?
O2 K4 O3W 4_564 2_664 77.22(5) ?
O4W K4 O3W 1_655 2_664 64.46(5) ?
O1W K4 O3W 2_564 2_664 116.20(5) ?
O1 K4 O3W . 2_664 144.44(4) ?
O2W K4 O3W 4_564 2_664 135.45(4) ?
O5 K4 K1 2_564 2_564 54.95(4) ?
O4 K4 K1 . 2_564 79.14(4) ?
O2 K4 K1 4_564 2_564 129.99(4) ?
O4W K4 K1 1_655 2_564 166.43(3) ?
O1W K4 K1 2_564 2_564 52.37(4) ?
O1 K4 K1 . 2_564 48.20(3) ?
O2W K4 K1 4_564 2_564 117.76(4) ?
O3W K4 K1 2_664 2_564 106.55(4) ?
O5 K4 K3 2_564 . 120.72(4) ?
O4 K4 K3 . . 117.35(4) ?
O2 K4 K3 4_564 . 90.97(4) ?
O4W K4 K3 1_655 . 119.56(4) ?
O1W K4 K3 2_564 . 49.37(3) ?
O1 K4 K3 . . 46.14(3) ?
O2W K4 K3 4_564 . 50.44(3) ?
O3W K4 K3 2_664 . 163.41(3) ?
K1 K4 K3 2_564 . 72.10(3) ?
P1 O1 K3 . . 124.20(7) ?
P1 O1 K1 . 2_564 130.88(8) ?
K3 O1 K1 . 2_564 104.36(5) ?
P1 O1 K2 . . 92.17(7) ?
K3 O1 K2 . . 104.22(5) ?
K1 O1 K2 2_564 . 81.92(5) ?
P1 O1 K4 . . 100.39(7) ?
K3 O1 K4 . . 81.59(4) ?
K1 O1 K4 2_564 . 78.07(4) ?
K2 O1 K4 . . 159.97(5) ?
P1 O2 K1 . . 118.84(7) ?
P1 O2 K2 . . 98.67(7) ?
K1 O2 K2 . . 95.00(5) ?
P1 O2 K4 . 4_465 133.48(8) ?
K1 O2 K4 . 4_465 101.88(5) ?
K2 O2 K4 . 4_465 99.20(5) ?
P2 O4 K3 . 3_545 118.90(8) ?
P2 O4 K2 . 1_655 131.48(8) ?
K3 O4 K2 3_545 1_655 95.24(5) ?
P2 O4 K4 . . 115.86(7) ?
K3 O4 K4 3_545 . 97.04(5) ?
K2 O4 K4 1_655 . 90.46(5) ?
P2 O5 K4 . 2_565 135.18(8) ?
P2 O5 K3 . 4_565 128.18(8) ?
K4 O5 K3 2_565 4_565 95.96(5) ?
P2 O5 K1 . . 96.11(7) ?
K4 O5 K1 2_565 . 77.08(4) ?
K3 O5 K1 4_565 . 104.61(5) ?
P2 O6 K1 . 2_564 105.38(7) ?
P2 O6 K1 . . 82.45(6) ?
K1 O6 K1 2_564 . 124.99(5) ?
K2 O1W K3 3_545 2_565 98.02(5) ?
K2 O1W K4 3_545 2_565 97.60(5) ?
K3 O1W K4 2_565 2_565 80.58(4) ?
K2 O1W K1 3_545 . 163.60(5) ?
K3 O1W K1 2_565 . 96.08(5) ?
K4 O1W K1 2_565 . 76.48(4) ?
K2 O1W H1W 3_545 . 98.6(18) ?
K3 O1W H1W 2_565 . 84.4(18) ?
K4 O1W H1W 2_565 . 159.3(17) ?
K1 O1W H1W . . 91.1(18) ?
K2 O1W H2W 3_545 . 94.3(17) ?
K3 O1W H2W 2_565 . 167.3(17) ?
K4 O1W H2W 2_565 . 94.6(18) ?
K1 O1W H2W . . 71.3(17) ?
H1W O1W H2W . . 97(3) ?
K1 O2W K2 . 2_565 83.19(5) ?
K1 O2W K3 . 4_465 104.38(5) ?
K2 O2W K3 2_565 4_465 87.36(4) ?
K1 O2W K4 . 4_465 95.77(5) ?
K2 O2W K4 2_565 4_465 163.46(6) ?
K3 O2W K4 4_465 4_465 76.87(4) ?
K1 O2W H3W . . 165.8(18) ?
K2 O2W H3W 2_565 . 109.3(18) ?
K3 O2W H3W 4_465 . 83.5(18) ?
K4 O2W H3W 4_465 . 74.3(18) ?
K1 O2W H4W . . 70.3(18) ?
K2 O2W H4W 2_565 . 88.8(18) ?
K3 O2W H4W 4_465 . 173.8(19) ?
K4 O2W H4W 4_465 . 106.5(19) ?
H3W O2W H4W . . 102(3) ?
K1 O3W K3 . 4_465 103.15(5) ?
K1 O3W K2 . . 88.76(5) ?
K3 O3W K2 4_465 . 90.52(5) ?
K1 O3W K4 . 2_465 130.59(6) ?
K3 O3W K4 4_465 2_465 80.44(5) ?
K2 O3W K4 . 2_465 140.64(6) ?
K1 O3W H5W . . 166.1(19) ?
K3 O3W H5W 4_465 . 63.6(19) ?
K2 O3W H5W . . 87.4(19) ?
K4 O3W H5W 2_465 . 54.2(19) ?
K1 O3W H6W . . 92.4(19) ?
K3 O3W H6W 4_465 . 161.1(19) ?
K2 O3W H6W . . 100.6(19) ?
K4 O3W H6W 2_465 . 81.3(19) ?
H5W O3W H6W . . 101(3) ?
K2 O4W K4 . 1_455 88.31(5) ?
K2 O4W K3 . . 105.65(6) ?
K4 O4W K3 1_455 . 163.81(6) ?
K2 O4W H7W . . 96.9(18) ?
K4 O4W H7W 1_455 . 107(2) ?
K3 O4W H7W . . 80(2) ?
K2 O4W H8W . . 150.5(18) ?
K4 O4W H8W 1_455 . 71.1(19) ?
K3 O4W H8W . . 92.9(19) ?
H7W O4W H8W . . 109(3) ?

loop_
_geom_bond_atom_site_label_1
_geom_bond_atom_site_label_2
_geom_bond_site_symmetry_2
_geom_bond_distance
_geom_bond_publ_flag
P1 P2 . 2.1803(8) yes
P1 O1 . 1.5226(14) yes
P1 O2 . 1.5308(15) yes
P1 O3 . 1.5396(15) yes
P2 O4 . 1.5186(15) yes
P2 O5 . 1.5310(14) yes
P2 O6 . 1.5495(15) yes
K1 O2 . 2.7117(15) yes
K1 O5 . 3.0113(18) yes
K1 O6 . 3.3713(18) yes
K1 O1 2_565 2.7318(15) yes
K1 O6 2_565 3.2750(18) yes
K1 O1W . 2.9203(16) yes
K1 O2W . 2.7938(17) yes
K1 O3W . 2.7664(19) yes
K2 O1 . 2.9528(18) yes
K2 O2 . 2.7837(18) yes
K2 O4 1_455 2.7077(17) yes
K2 O3W . 3.0214(18) yes
K2 O1W 3_455 2.8227(16) yes
K2 O2W 2_564 2.8250(17) yes
K2 O4W . 2.7443(16) yes
K3 O1 . 2.6937(15) yes
K3 O4 3_455 2.6700(15) yes
K3 O5 4_464 2.7638(16) yes
K3 O4W . 2.8512(18) yes
K3 O1W 2_564 2.8430(15) yes
K3 O2W 4_564 2.9257(19) yes
K3 O3W 4_564 2.9998(17) yes
K4 O1 . 2.9546(18) yes
K4 O4 . 2.7797(15) yes
K4 O2 4_564 2.8427(16) yes
K4 O5 2_564 2.7323(15) yes
K4 O1W 2_564 2.8720(19) yes
K4 O2W 4_564 3.0180(17) yes
K4 O3W 2_664 3.3129(19) yes
K4 O4W 1_655 2.8478(18) yes
K1 K2 2_565 3.7301(15) yes
K1 K2 . 4.0520(14) yes
K1 K3 2_565 4.2858(12) yes
K1 K3 4_465 4.5195(15) .
K1 K3 4_565 4.5721(16) .
K1 K4 2_565 3.5853(11) yes
K1 K4 4_465 4.3137(11) .
K2 K1 2_564 3.7301(15) .
K2 K3 3_445 3.9725(11) yes
K2 K3 4_465 4.2768(16) .
K2 K3 . 4.4589(12) yes
K2 K4 1_455 3.8961(17) yes
K2 K4 4_465 4.2850(11) .
K3 K1 2_564 4.2858(12) .
K3 K1 4_564 4.5195(15) yes
K3 K1 4_464 4.5721(16) yes
K3 K2 3 3.9725(11) .
K3 K2 4_564 4.2768(16) yes
K3 K4 . 3.6956(11) yes
K3 K4 3_455 4.0833(11) yes
K4 K1 2_564 3.5853(11) .
K4 K1 4_564 4.3137(11) yes
K4 K2 1_655 3.8961(17) .
K4 K2 4_564 4.2850(11) yes
K4 K3 3_545 4.0833(11) .
O1 K1 2_564 2.7318(15) ?
O2 K4 4_465 2.8427(15) ?
O4 K3 3_545 2.6700(15) ?
O4 K2 1_655 2.7077(17) ?
O5 K4 2_565 2.7323(15) ?
O5 K3 4_565 2.7638(16) ?
O6 K1 2_564 3.2750(18) ?
O1W K2 3_545 2.8227(16) ?
O1W K3 2_565 2.8430(15) ?
O1W K4 2_565 2.8720(19) ?
O1W H1W . 0.84 ?
O1W H2W . 0.84 ?
O2W K2 2_565 2.8250(17) ?
O2W K3 4_465 2.9257(19) ?
O2W K4 4_465 3.0180(17) ?
O2W H3W . 0.84 ?
O2W H4W . 0.84 ?
O3W K3 4_465 2.9998(17) ?
O3W K4 2_465 3.3129(19) ?
O3W H5W . 0.84 ?
O3W H6W . 0.84 ?
O4W K4 1_455 2.8478(18) ?
O4W H7W . 0.84 ?
O4W H8W . 0.84 ?

loop_
_geom_hbond_atom_site_label_D
_geom_hbond_atom_site_label_H
_geom_hbond_atom_site_label_A
_geom_hbond_site_symmetry_A
_geom_hbond_distance_DH
_geom_hbond_distance_HA
_geom_hbond_distance_DA
_geom_hbond_angle_DHA
O1W H1W O3 3_445 0.84 1.88 2.707(2) 170
O1W H2W O6 . 0.84 1.88 2.717(2) 177
O2W H3W O3 4_465 0.84 1.82 2.655(2) 174
O2W H4W O6 2_565 0.84 1.88 2.707(2) 171
O3W H5W O5 1_455 0.84 1.90 2.729(2) 170
O3W H6W O3 3_445 0.84 1.92 2.758(2) 171
O4W H7W O6 3_455 0.84 1.84 2.678(2) 177
O4W H8W O2 4_464 0.84 2.03 2.843(2) 162
O4W H8W O3 4_464 0.84 2.59 3.182(2) 128

loop_
_geom_torsion_atom_site_label_1
_geom_torsion_atom_site_label_2
_geom_torsion_atom_site_label_3
_geom_torsion_atom_site_label_4
_geom_torsion_site_symmetry_1
_geom_torsion_site_symmetry_4
_geom_torsion
_geom_torsion_publ_flag
O1 P1 P2 O4 . . 64.89(9) yes
O2 P1 P2 O4 . . -172.94(8) yes
O3 P1 P2 O4 . . -54.20(8) yes
O1 P1 P2 O5 . . -171.37(8) yes
O2 P1 P2 O5 . . -49.20(9) yes
O3 P1 P2 O5 . . 69.54(9) yes
O1 P1 P2 O6 . . -54.44(9) yes
O2 P1 P2 O6 . . 67.74(9) yes
O3 P1 P2 O6 . . -173.53(8) yes
O2 K1 K2 O4 . 1_455 -159.50(5) ?
O1 K1 K2 O4 2_565 1_455 8.38(9) ?
O3W K1 K2 O4 . 1_455 -7.47(5) ?
O2W K1 K2 O4 . 1_455 -79.43(5) ?
O1W K1 K2 O4 . 1_455 77.85(5) ?
O5 K1 K2 O4 . 1_455 150.13(4) ?
O6 K1 K2 O4 2_565 1_455 -117.19(5) ?
O6 K1 K2 O4 . 1_455 117.28(5) ?
K4 K1 K2 O4 2_565 1_455 116.78(4) ?
K2 K1 K2 O4 2_565 1_455 -34.00(4) ?
O2 K1 K2 O4W . . 7.60(8) ?
O1 K1 K2 O4W 2_565 . 175.48(10) ?
O3W K1 K2 O4W . . 159.63(8) ?
O2W K1 K2 O4W . . 87.67(8) ?
O1W K1 K2 O4W . . -115.05(8) ?
O5 K1 K2 O4W . . -42.77(8) ?
O6 K1 K2 O4W 2_565 . 49.91(8) ?
O6 K1 K2 O4W . . -75.62(8) ?
K4 K1 K2 O4W 2_565 . -76.12(8) ?
K2 K1 K2 O4W 2_565 . 133.10(7) ?
O1 K1 K2 O2 2_565 . 167.88(9) ?
O3W K1 K2 O2 . . 152.03(6) ?
O2W K1 K2 O2 . . 80.07(6) ?
O1W K1 K2 O2 . . -122.65(6) ?
O5 K1 K2 O2 . . -50.37(5) ?
O6 K1 K2 O2 2_565 . 42.31(6) ?
O6 K1 K2 O2 . . -83.22(5) ?
K4 K1 K2 O2 2_565 . -83.72(5) ?
K2 K1 K2 O2 2_565 . 125.50(4) ?
O2 K1 K2 O1W . 3_455 -73.36(6) ?
O1 K1 K2 O1W 2_565 3_455 94.52(9) ?
O3W K1 K2 O1W . 3_455 78.67(6) ?
O2W K1 K2 O1W . 3_455 6.71(4) ?
O1W K1 K2 O1W . 3_455 163.99(6) ?
O5 K1 K2 O1W . 3_455 -123.74(5) ?
O6 K1 K2 O1W 2_565 3_455 -31.05(5) ?
O6 K1 K2 O1W . 3_455 -156.58(4) ?
K4 K1 K2 O1W 2_565 3_455 -157.08(3) ?
K2 K1 K2 O1W 2_565 3_455 52.14(4) ?
O2 K1 K2 O2W . 2_564 123.52(6) ?
O1 K1 K2 O2W 2_565 2_564 -68.60(9) ?
O3W K1 K2 O2W . 2_564 -84.45(6) ?
O2W K1 K2 O2W . 2_564 -156.41(5) ?
O1W K1 K2 O2W . 2_564 0.88(4) ?
O5 K1 K2 O2W . 2_564 73.15(5) ?
O6 K1 K2 O2W 2_565 2_564 165.83(5) ?
O6 K1 K2 O2W . 2_564 40.30(4) ?
K4 K1 K2 O2W 2_565 2_564 39.80(4) ?
K2 K1 K2 O2W 2_565 2_564 -110.97(4) ?
O2 K1 K2 O1 . . 38.66(5) ?
O1 K1 K2 O1 2_565 . -153.46(8) ?
O3W K1 K2 O1 . . -169.31(5) ?
O2W K1 K2 O1 . . 118.73(5) ?
O1W K1 K2 O1 . . -83.98(5) ?
O5 K1 K2 O1 . . -11.71(4) ?
O6 K1 K2 O1 2_565 . 80.97(5) ?
O6 K1 K2 O1 . . -44.56(4) ?
K4 K1 K2 O1 2_565 . -45.06(4) ?
K2 K1 K2 O1 2_565 . 164.17(3) ?
O2 K1 K2 O3W . . -152.03(6) ?
O1 K1 K2 O3W 2_565 . 15.85(9) ?
O2W K1 K2 O3W . . -71.96(6) ?
O1W K1 K2 O3W . . 85.32(6) ?
O5 K1 K2 O3W . . 157.59(5) ?
O6 K1 K2 O3W 2_565 . -109.72(6) ?
O6 K1 K2 O3W . . 124.75(6) ?
K4 K1 K2 O3W 2_565 . 124.25(5) ?
K2 K1 K2 O3W 2_565 . -26.53(4) ?
O2 K1 K2 K1 . 2_564 82.78(5) ?
O1 K1 K2 K1 2_565 2_564 -109.34(8) ?
O3W K1 K2 K1 . 2_564 -125.18(5) ?
O2W K1 K2 K1 . 2_564 162.86(3) ?
O1W K1 K2 K1 . 2_564 -39.86(3) ?
O5 K1 K2 K1 . 2_564 32.41(3) ?
O6 K1 K2 K1 2_565 2_564 125.10(4) ?
O6 K1 K2 K1 . 2_564 -0.44(3) ?
K4 K1 K2 K1 2_565 2_564 -0.93(2) ?
K2 K1 K2 K1 2_565 2_564 -151.71(2) ?
O2 K1 K2 K4 . 1_455 -150.94(6) ?
O1 K1 K2 K4 2_565 1_455 16.94(10) ?
O3W K1 K2 K4 . 1_455 1.09(6) ?
O2W K1 K2 K4 . 1_455 -70.87(6) ?
O1W K1 K2 K4 . 1_455 86.42(6) ?
O5 K1 K2 K4 . 1_455 158.69(5) ?
O6 K1 K2 K4 2_565 1_455 -108.63(6) ?
O6 K1 K2 K4 . 1_455 125.84(5) ?
K4 K1 K2 K4 2_565 1_455 125.34(4) ?
K2 K1 K2 K4 2_565 1_455 -25.43(5) ?
O2 K1 K2 K3 . 3_445 156.20(4) ?
O1 K1 K2 K3 2_565 3_445 -35.92(8) ?
O3W K1 K2 K3 . 3_445 -51.77(4) ?
O2W K1 K2 K3 . 3_445 -123.73(4) ?
O1W K1 K2 K3 . 3_445 33.55(3) ?
O5 K1 K2 K3 . 3_445 105.82(3) ?
O6 K1 K2 K3 2_565 3_445 -161.49(4) ?
O6 K1 K2 K3 . 3_445 72.98(3) ?
K4 K1 K2 K3 2_565 3_445 72.48(3) ?
K2 K1 K2 K3 2_565 3_445 -78.298(19) ?
O4 K3 K4 O5 3_455 2_564 163.47(6) ?
O1 K3 K4 O5 . 2_564 75.25(5) ?
O5 K3 K4 O5 4_464 2_564 -68.95(5) ?
O1W K3 K4 O5 2_564 2_564 -28.73(5) ?
O4W K3 K4 O5 . 2_564 37.30(5) ?
O2W K3 K4 O5 4_564 2_564 -179.00(5) ?
O3W K3 K4 O5 4_564 2_564 -112.50(5) ?
K2 K3 K4 O5 3 2_564 -175.39(4) ?
K4 K3 K4 O5 3_455 2_564 -129.53(4) ?
O4 K3 K4 O4 3_455 . 69.79(5) ?
O1 K3 K4 O4 . . -18.43(5) ?
O5 K3 K4 O4 4_464 . -162.63(5) ?
O1W K3 K4 O4 2_564 . -122.41(5) ?
O4W K3 K4 O4 . . -56.39(5) ?
O2W K3 K4 O4 4_564 . 87.31(5) ?
O3W K3 K4 O4 4_564 . 153.82(5) ?
K2 K3 K4 O4 3 . 90.93(4) ?
K4 K3 K4 O4 3_455 . 136.79(4) ?
O4 K3 K4 O2 3_455 4_564 -91.10(6) ?
O1 K3 K4 O2 . 4_564 -179.32(5) ?
O5 K3 K4 O2 4_464 4_564 36.48(5) ?
O1W K3 K4 O2 2_564 4_564 76.71(5) ?
O4W K3 K4 O2 . 4_564 142.73(4) ?
O2W K3 K4 O2 4_564 4_564 -73.57(5) ?
O3W K3 K4 O2 4_564 4_564 -7.07(4) ?
K2 K3 K4 O2 3 4_564 -69.96(3) ?
K4 K3 K4 O2 3_455 4_564 -24.09(4) ?
O4 K3 K4 O4W 3_455 1_655 -35.56(6) ?
O1 K3 K4 O4W . 1_655 -123.78(5) ?
O5 K3 K4 O4W 4_464 1_655 92.01(6) ?
O1W K3 K4 O4W 2_564 1_655 132.24(6) ?
O4W K3 K4 O4W . 1_655 -161.74(6) ?
O2W K3 K4 O4W 4_564 1_655 -18.04(5) ?
O3W K3 K4 O4W 4_564 1_655 48.46(5) ?
K2 K3 K4 O4W 3 1_655 -14.42(4) ?
K4 K3 K4 O4W 3_455 1_655 31.44(5) ?
O4 K3 K4 O1W 3_455 2_564 -167.80(6) ?
O1 K3 K4 O1W . 2_564 103.98(6) ?
O5 K3 K4 O1W 4_464 2_564 -40.22(6) ?
O4W K3 K4 O1W . 2_564 66.02(5) ?
O2W K3 K4 O1W 4_564 2_564 -150.28(6) ?
O3W K3 K4 O1W 4_564 2_564 -83.78(5) ?
K2 K3 K4 O1W 3 2_564 -146.66(4) ?
K4 K3 K4 O1W 3_455 2_564 -100.80(5) ?
O4 K3 K4 O1 3_455 . 88.22(6) ?
O5 K3 K4 O1 4_464 . -144.20(6) ?
O1W K3 K4 O1 2_564 . -103.98(6) ?
O4W K3 K4 O1 . . -37.95(5) ?
O2W K3 K4 O1 4_564 . 105.74(5) ?
O3W K3 K4 O1 4_564 . 172.25(5) ?
K2 K3 K4 O1 3 . 109.36(4) ?
K4 K3 K4 O1 3_455 . 155.22(5) ?
O4 K3 K4 O2W 3_455 4_564 -17.52(6) ?
O1 K3 K4 O2W . 4_564 -105.74(5) ?
O5 K3 K4 O2W 4_464 4_564 110.05(6) ?
O1W K3 K4 O2W 2_564 4_564 150.28(6) ?
O4W K3 K4 O2W . 4_564 -143.70(5) ?
O3W K3 K4 O2W 4_564 4_564 66.50(5) ?
K2 K3 K4 O2W 3 4_564 3.62(4) ?
K4 K3 K4 O2W 3_455 4_564 49.48(4) ?
O4 K3 K4 O3W 3_455 2_664 -135.21(11) ?
O1 K3 K4 O3W . 2_664 136.57(11) ?
O5 K3 K4 O3W 4_464 2_664 -7.63(12) ?
O1W K3 K4 O3W 2_564 2_664 32.59(11) ?
O4W K3 K4 O3W . 2_664 98.62(11) ?
O2W K3 K4 O3W 4_564 2_664 -117.69(11) ?
O3W K3 K4 O3W 4_564 2_664 -51.18(9) ?
K2 K3 K4 O3W 3 2_664 -114.07(11) ?
K4 K3 K4 O3W 3_455 2_664 -68.21(11) ?
O4 K3 K4 K1 3_455 2_564 136.84(5) ?
O1 K3 K4 K1 . 2_564 48.62(4) ?
O5 K3 K4 K1 4_464 2_564 -95.59(5) ?
O1W K3 K4 K1 2_564 2_564 -55.36(4) ?
O4W K3 K4 K1 . 2_564 10.66(3) ?
O2W K3 K4 K1 4_564 2_564 154.36(4) ?
O3W K3 K4 K1 4_564 2_564 -139.14(4) ?
K2 K3 K4 K1 3 2_564 157.978(14) ?
K4 K3 K4 K1 3_455 2_564 -156.16(2) ?
O2 P1 O1 K3 . . 94.95(10) ?
O3 P1 O1 K3 . . -31.44(11) ?
P2 P1 O1 K3 . . -146.95(6) ?
O2 P1 O1 K1 . 2_564 -95.07(11) ?
O3 P1 O1 K1 . 2_564 138.54(9) ?
P2 P1 O1 K1 . 2_564 23.03(10) ?
O2 P1 O1 K2 . . -13.89(8) ?
O3 P1 O1 K2 . . -140.28(6) ?
P2 P1 O1 K2 . . 104.21(4) ?
O2 P1 O1 K4 . . -178.22(6) ?
O3 P1 O1 K4 . . 55.39(8) ?
P2 P1 O1 K4 . . -60.12(5) ?
O4 K3 O1 P1 3_455 . -33.62(10) ?
O5 K3 O1 P1 4_464 . -154.63(8) ?
O1W K3 O1 P1 2_564 . 147.03(10) ?
O4W K3 O1 P1 . . -117.70(10) ?
O2W K3 O1 P1 4_564 . 45.51(9) ?
O3W K3 O1 P1 4_564 . 84.12(11) ?
K4 K3 O1 P1 . . 96.89(10) ?
K2 K3 O1 P1 3 . 12.59(10) ?
K4 K3 O1 P1 3_455 . -40.45(15) ?
O4 K3 O1 K1 3_455 2_564 154.19(4) ?
O5 K3 O1 K1 4_464 2_564 33.17(11) ?
O1W K3 O1 K1 2_564 2_564 -25.17(4) ?
O4W K3 O1 K1 . 2_564 70.10(6) ?
O2W K3 O1 K1 4_564 2_564 -126.69(6) ?
O3W K3 O1 K1 4_564 2_564 -88.07(8) ?
K4 K3 O1 K1 . 2_564 -75.31(5) ?
K2 K3 O1 K1 3 2_564 -159.61(3) ?
K4 K3 O1 K1 3_455 2_564 147.36(6) ?
O4 K3 O1 K2 3_455 . 69.05(6) ?
O5 K3 O1 K2 4_464 . -51.96(11) ?
O1W K3 O1 K2 2_564 . -110.30(6) ?
O4W K3 O1 K2 . . -15.03(4) ?
O2W K3 O1 K2 4_564 . 148.18(5) ?
O3W K3 O1 K2 4_564 . -173.20(6) ?
K4 K3 O1 K2 . . -160.44(6) ?
K2 K3 O1 K2 3 . 115.26(4) ?
K4 K3 O1 K2 3_455 . 62.22(10) ?
O4 K3 O1 K4 3_455 . -130.50(5) ?
O5 K3 O1 K4 4_464 . 108.48(9) ?
O1W K3 O1 K4 2_564 . 50.14(4) ?
O4W K3 O1 K4 . . 145.41(4) ?
O2W K3 O1 K4 4_564 . -51.38(4) ?
O3W K3 O1 K4 4_564 . -12.76(8) ?
K2 K3 O1 K4 3 . -84.30(4) ?
K4 K3 O1 K4 3_455 . -137.33(7) ?
O4 K2 O1 P1 1_455 . -162.96(8) ?
O4W K2 O1 P1 . . 141.98(7) ?
O2 K2 O1 P1 . . 8.69(5) ?
O1W K2 O1 P1 3_455 . 69.48(7) ?
O2W K2 O1 P1 2_564 . -95.49(6) ?
O3W K2 O1 P1 . . -31.74(8) ?
K1 K2 O1 P1 2_564 . -131.01(8) ?
K4 K2 O1 P1 1_455 . 160.63(5) ?
K3 K2 O1 P1 3_445 . -128.45(5) ?
K1 K2 O1 P1 . . -22.77(5) ?
O4 K2 O1 K3 1_455 . 70.90(10) ?
O4W K2 O1 K3 . . 15.83(4) ?
O2 K2 O1 K3 . . -117.45(6) ?
O1W K2 O1 K3 3_455 . -56.67(6) ?
O2W K2 O1 K3 2_564 . 138.37(5) ?
O3W K2 O1 K3 . . -157.88(4) ?
K1 K2 O1 K3 2_564 . 102.85(5) ?
K4 K2 O1 K3 1_455 . 34.49(5) ?
K3 K2 O1 K3 3_445 . 105.41(4) ?
K1 K2 O1 K3 . . -148.92(4) ?
O4 K2 O1 K1 1_455 2_564 -31.95(11) ?
O4W K2 O1 K1 . 2_564 -87.01(5) ?
O2 K2 O1 K1 . 2_564 139.70(6) ?
O1W K2 O1 K1 3_455 2_564 -159.51(4) ?
O2W K2 O1 K1 2_564 2_564 35.52(4) ?
O3W K2 O1 K1 . 2_564 99.27(5) ?
K4 K2 O1 K1 1_455 2_564 -68.36(4) ?
K3 K2 O1 K1 3_445 2_564 2.56(4) ?
K1 K2 O1 K1 . 2_564 108.23(3) ?
O4 K2 O1 K4 1_455 . -33.9(2) ?
O4W K2 O1 K4 . . -88.92(16) ?
O2 K2 O1 K4 . . 137.80(17) ?
O1W K2 O1 K4 3_455 . -161.42(14) ?
O2W K2 O1 K4 2_564 . 33.62(15) ?
O3W K2 O1 K4 . . 97.37(15) ?
K1 K2 O1 K4 2_564 . -1.90(13) ?
K4 K2 O1 K4 1_455 . -70.26(16) ?
K3 K2 O1 K4 3_445 . 0.66(17) ?
K1 K2 O1 K4 . . 106.33(15) ?
O5 K4 O1 P1 2_564 . 114.58(7) ?
O4 K4 O1 P1 . . 39.54(6) ?
O2 K4 O1 P1 4_564 . -122.40(7) ?
O4W K4 O1 P1 1_655 . -31.77(9) ?
O1W K4 O1 P1 2_564 . -174.39(8) ?
O2W K4 O1 P1 4_564 . -72.55(7) ?
O3W K4 O1 P1 2_664 . 76.32(9) ?
K1 K4 O1 P1 2_564 . 129.89(8) ?
K3 K4 O1 P1 . . -123.40(8) ?
O5 K4 O1 K3 2_564 . -122.02(4) ?
O4 K4 O1 K3 . . 162.94(5) ?
O2 K4 O1 K3 4_564 . 1.01(7) ?
O4W K4 O1 K3 1_655 . 91.63(6) ?
O1W K4 O1 K3 2_564 . -50.99(4) ?
O2W K4 O1 K3 4_564 . 50.85(4) ?
O3W K4 O1 K3 2_664 . -160.27(5) ?
K1 K4 O1 K3 2_564 . -106.71(5) ?
O5 K4 O1 K1 2_564 2_564 -15.32(4) ?
O4 K4 O1 K1 . 2_564 -90.35(5) ?
O2 K4 O1 K1 4_564 2_564 107.71(6) ?
O4W K4 O1 K1 1_655 2_564 -161.67(5) ?
O1W K4 O1 K1 2_564 2_564 55.72(4) ?
O2W K4 O1 K1 4_564 2_564 157.56(4) ?
O3W K4 O1 K1 2_664 2_564 -53.57(7) ?
K3 K4 O1 K1 . 2_564 106.71(5) ?
P2 K4 O1 K1 . 2_564 -90.96(4) ?
O5 K4 O1 K2 2_564 . -13.39(16) ?
O4 K4 O1 K2 . . -88.43(16) ?
O2 K4 O1 K2 4_564 . 109.63(15) ?
O4W K4 O1 K2 1_655 . -159.74(13) ?
O1W K4 O1 K2 2_564 . 57.64(15) ?
O2W K4 O1 K2 4_564 . 159.48(16) ?
O3W K4 O1 K2 2_664 . -51.65(18) ?
K1 K4 O1 K2 2_564 . 1.92(13) ?
K3 K4 O1 K2 . . 108.63(16) ?
O1 P1 O2 K1 . . 115.56(8) ?
O3 P1 O2 K1 . . -117.33(9) ?
P2 P1 O2 K1 . . -1.12(8) ?
O1 P1 O2 K2 . . 14.91(9) ?
O3 P1 O2 K2 . . 142.03(6) ?
P2 P1 O2 K2 . . -101.76(5) ?
O1 P1 O2 K4 . 4_465 -96.65(11) ?
O3 P1 O2 K4 . 4_465 30.46(12) ?
P2 P1 O2 K4 . 4_465 146.67(8) ?
O1 K1 O2 P1 2_565 . 91.45(14) ?
O3W K1 O2 P1 . . -123.25(9) ?
O2W K1 O2 P1 . . 159.03(8) ?
O1W K1 O2 P1 . . -31.76(10) ?
O5 K1 O2 P1 . . 23.89(8) ?
O6 K1 O2 P1 2_565 . 107.92(8) ?
O6 K1 O2 P1 . . -25.33(7) ?
K4 K1 O2 P1 2_565 . 27.28(9) ?
K2 K1 O2 P1 2_565 . 177.41(6) ?
O1 K1 O2 K2 2_565 . -165.78(10) ?
O3W K1 O2 K2 . . -20.48(4) ?
O2W K1 O2 K2 . . -98.21(5) ?
O1W K1 O2 K2 . . 71.01(6) ?
O5 K1 O2 K2 . . 126.65(5) ?
O6 K1 O2 K2 2_565 . -149.31(4) ?
O6 K1 O2 K2 . . 77.44(5) ?
K4 K1 O2 K2 2_565 . 130.05(3) ?
K2 K1 O2 K2 2_565 . -79.83(5) ?
O1 K1 O2 K4 2_565 4_465 -65.27(13) ?
O3W K1 O2 K4 . 4_465 80.04(6) ?
O2W K1 O2 K4 . 4_465 2.31(5) ?
O1W K1 O2 K4 . 4_465 171.53(4) ?
O5 K1 O2 K4 . 4_465 -132.83(6) ?
O6 K1 O2 K4 2_565 4_465 -48.80(5) ?
O6 K1 O2 K4 . 4_465 177.95(5) ?
K4 K1 O2 K4 2_565 4_465 -129.43(4) ?
K2 K1 O2 K4 2_565 4_465 20.69(6) ?
O4 K2 O2 P1 1_455 . 163.33(7) ?
O4W K2 O2 P1 . . -55.90(8) ?
O1W K2 O2 P1 3_455 . -134.23(7) ?
O2W K2 O2 P1 2_564 . 67.13(7) ?
O1 K2 O2 P1 . . -8.74(5) ?
O3W K2 O2 P1 . . 139.08(7) ?
K1 K2 O2 P1 2_564 . 19.24(6) ?
K4 K2 O2 P1 1_455 . -80.20(9) ?
K3 K2 O2 P1 3_445 . 80.11(8) ?
K1 K2 O2 P1 . . 120.21(8) ?
O4 K2 O2 K1 1_455 . 43.12(11) ?
O4W K2 O2 K1 . . -176.11(4) ?
O1W K2 O2 K1 3_455 . 105.56(5) ?
O2W K2 O2 K1 2_564 . -53.07(5) ?
O1 K2 O2 K1 . . -128.95(6) ?
O3W K2 O2 K1 . . 18.87(4) ?
K1 K2 O2 K1 2_564 . -100.97(3) ?
K4 K2 O2 K1 1_455 . 159.59(4) ?
K3 K2 O2 K1 3_445 . -40.10(7) ?
O4 K2 O2 K4 1_455 4_465 -59.80(11) ?
O4W K2 O2 K4 . 4_465 80.97(5) ?
O1W K2 O2 K4 3_455 4_465 2.64(4) ?
O2W K2 O2 K4 2_564 4_465 -155.99(4) ?
O1 K2 O2 K4 . 4_465 128.14(6) ?
O3W K2 O2 K4 . 4_465 -84.05(5) ?
K1 K2 O2 K4 2_564 4_465 156.12(3) ?
K4 K2 O2 K4 1_455 4_465 56.67(8) ?
K3 K2 O2 K4 3_445 4_465 -143.01(3) ?
K1 K2 O2 K4 . 4_465 -102.92(5) ?
O5 P2 O4 K3 . 3_545 99.60(9) ?
O6 P2 O4 K3 . 3_545 -26.32(10) ?
K1 P2 O4 K3 . 3_545 93.3(4) ?
K4 P2 O4 K3 . 3_545 -115.03(10) ?
O5 P2 O4 K2 . 1_655 -29.23(13) ?
O6 P2 O4 K2 . 1_655 -155.16(9) ?
P1 P2 O4 K2 . 1_655 90.73(9) ?
K1 P2 O4 K2 . 1_655 -35.5(5) ?
K3 P2 O4 K2 3_545 1_655 -128.84(13) ?
K4 P2 O4 K2 . 1_655 116.14(12) ?
O5 P2 O4 K4 . . -145.37(8) ?
O6 P2 O4 K4 . . 88.71(9) ?
P1 P2 O4 K4 . . -25.40(8) ?
K1 P2 O4 K4 . . -151.7(4) ?
K3 P2 O4 K4 3_545 . 115.03(10) ?
O5 K4 O4 P2 2_564 . -106.68(8) ?
O2 K4 O4 P2 4_564 . 156.41(7) ?
O4W K4 O4 P2 1_655 . 135.46(8) ?
O1W K4 O4 P2 2_564 . -46.07(10) ?
O1 K4 O4 P2 . . -1.28(7) ?
O2W K4 O4 P2 4_564 . 65.41(8) ?
O3W K4 O4 P2 2_664 . -160.41(8) ?
K1 K4 O4 P2 2_564 . -50.66(7) ?
K3 K4 O4 P2 . . 12.50(9) ?
O5 K4 O4 K3 2_564 3_545 20.26(4) ?
O2 K4 O4 K3 4_564 3_545 -76.66(8) ?
O4W K4 O4 K3 1_655 3_545 -97.60(5) ?
O1W K4 O4 K3 2_564 3_545 80.86(7) ?
O1 K4 O4 K3 . 3_545 125.66(5) ?
O2W K4 O4 K3 4_564 3_545 -167.66(4) ?
O3W K4 O4 K3 2_664 3_545 -33.48(4) ?
K1 K4 O4 K3 2_564 3_545 76.28(4) ?
K3 K4 O4 K3 . 3_545 139.43(3) ?
O5 K4 O4 K2 2_564 1_655 115.59(5) ?
O2 K4 O4 K2 4_564 1_655 18.68(9) ?
O4W K4 O4 K2 1_655 1_655 -2.27(4) ?
O1W K4 O4 K2 2_564 1_655 176.20(4) ?
O1 K4 O4 K2 . 1_655 -139.01(5) ?
O2W K4 O4 K2 4_564 1_655 -72.32(5) ?
O3W K4 O4 K2 2_664 1_655 61.86(4) ?
K1 K4 O4 K2 2_564 1_655 171.61(3) ?
K3 K4 O4 K2 . 1_655 -125.23(3) ?
O4 P2 O5 K4 . 2_565 -101.22(11) ?
O6 P2 O5 K4 . 2_565 25.91(13) ?
P1 P2 O5 K4 . 2_565 139.12(8) ?
O4 P2 O5 K3 . 4_565 66.97(11) ?
O6 P2 O5 K3 . 4_565 -165.91(8) ?
P1 P2 O5 K3 . 4_565 -52.69(9) ?
O4 P2 O5 K1 . . -179.02(6) ?
O6 P2 O5 K1 . . -51.90(8) ?
P1 P2 O5 K1 . . 61.32(5) ?
K3 P2 O5 K1 3_545 . -135.21(3) ?
O2 K1 O5 P2 . . -48.97(6) ?
O1 K1 O5 P2 2_565 . 150.03(7) ?
O3W K1 O5 P2 . . 12.09(11) ?
O2W K1 O5 P2 . . -114.51(7) ?
O1W K1 O5 P2 . . 80.91(7) ?
O6 K1 O5 P2 2_565 . -146.13(7) ?
O6 K1 O5 P2 . . 28.15(5) ?
K4 K1 O5 P2 2_565 . 135.02(8) ?
K2 K1 O5 P2 2_565 . 172.17(4) ?
O2 K1 O5 K4 . 2_565 176.01(5) ?
O1 K1 O5 K4 2_565 2_565 15.01(4) ?
O3W K1 O5 K4 . 2_565 -122.93(7) ?
O2W K1 O5 K4 . 2_565 110.47(6) ?
O1W K1 O5 K4 . 2_565 -54.11(4) ?
O6 K1 O5 K4 2_565 2_565 78.85(4) ?
O6 K1 O5 K4 . 2_565 -106.87(6) ?
K2 K1 O5 K4 2_565 2_565 37.15(7) ?
O2 K1 O5 K3 . 4_565 83.12(5) ?
O1 K1 O5 K3 2_565 4_565 -77.88(5) ?
O3W K1 O5 K3 . 4_565 144.18(6) ?
O2W K1 O5 K3 . 4_565 17.58(7) ?
O1W K1 O5 K3 . 4_565 -146.99(5) ?
O6 K1 O5 K3 2_565 4_565 -14.03(4) ?
O6 K1 O5 K3 . 4_565 160.24(7) ?
K4 K1 O5 K3 2_565 4_565 -92.89(5) ?
K2 K1 O5 K3 2_565 4_565 -55.74(8) ?
O4 P2 O6 K1 . 2_564 -62.66(9) ?
O5 P2 O6 K1 . 2_564 169.13(6) ?
P1 P2 O6 K1 . 2_564 53.46(6) ?
O4 P2 O6 K1 . . 173.04(6) ?
O5 P2 O6 K1 . . 44.83(7) ?
P1 P2 O6 K1 . . -70.84(4) ?
O2 K1 O6 P2 . . 57.05(6) ?
O1 K1 O6 P2 2_565 . -102.08(7) ?
O3W K1 O6 P2 . . 142.19(6) ?
O2W K1 O6 P2 . . 66.32(11) ?
O1W K1 O6 P2 . . -130.29(8) ?
O5 K1 O6 P2 . . -27.87(5) ?
O6 K1 O6 P2 2_565 . -20.18(7) ?
K4 K1 O6 P2 2_565 . -76.23(6) ?
K2 K1 O6 P2 2_565 . -164.63(4) ?
O2 K1 O6 K1 . 2_564 -46.48(5) ?
O1 K1 O6 K1 2_565 2_564 154.40(5) ?
O3W K1 O6 K1 . 2_564 38.67(6) ?
O2W K1 O6 K1 . 2_564 -37.20(11) ?
O1W K1 O6 K1 . 2_564 126.19(7) ?
O5 K1 O6 K1 . 2_564 -131.39(8) ?
O6 K1 O6 K1 2_565 2_564 -123.70(7) ?
K4 K1 O6 K1 2_565 2_564 -179.75(5) ?
P1 K1 O6 K1 . 2_564 -58.26(4) ?
K2 K1 O6 K1 2_565 2_564 91.85(8) ?
O2 K1 O1W K2 . 3_545 35.9(2) ?
O1 K1 O1W K2 2_565 3_545 -126.5(2) ?
O3W K1 O1W K2 . 3_545 124.8(2) ?
O2W K1 O1W K2 . 3_545 -170.50(15) ?
O5 K1 O1W K2 . 3_545 -19.84(19) ?
O6 K1 O1W K2 2_565 3_545 -88.7(2) ?
O6 K1 O1W K2 . 3_545 28.18(18) ?
K4 K1 O1W K2 2_565 3_545 -70.42(19) ?
K2 K1 O1W K2 2_565 3_545 -167.02(19) ?
O2 K1 O1W K3 . 2_565 -174.91(4) ?
O1 K1 O1W K3 2_565 2_565 22.68(4) ?
O3W K1 O1W K3 . 2_565 -85.99(6) ?
O2W K1 O1W K3 . 2_565 -21.32(12) ?
O5 K1 O1W K3 . 2_565 129.35(5) ?
O6 K1 O1W K3 2_565 2_565 60.46(6) ?
O6 K1 O1W K3 . 2_565 177.36(6) ?
K4 K1 O1W K3 2_565 2_565 78.76(4) ?
K2 K1 O1W K3 2_565 2_565 -17.84(4) ?
O2 K1 O1W K4 . 2_565 106.33(5) ?
O1 K1 O1W K4 2_565 2_565 -56.08(4) ?
O3W K1 O1W K4 . 2_565 -164.75(4) ?
O2W K1 O1W K4 . 2_565 -100.07(10) ?
O5 K1 O1W K4 . 2_565 50.59(4) ?
O6 K1 O1W K4 2_565 2_565 -18.29(6) ?
O6 K1 O1W K4 . 2_565 98.60(5) ?
K2 K1 O1W K4 2_565 2_565 -96.60(4) ?
O2 K1 O2W K2 . 2_565 161.25(4) ?
O1 K1 O2W K2 2_565 2_565 -37.46(4) ?
O3W K1 O2W K2 . 2_565 72.07(5) ?
O1W K1 O2W K2 . 2_565 4.43(12) ?
O5 K1 O2W K2 . 2_565 -138.56(4) ?
O6 K1 O2W K2 2_565 2_565 -97.16(5) ?
O6 K1 O2W K2 . 2_565 152.61(7) ?
K4 K1 O2W K2 2_565 2_565 -75.31(5) ?
O2 K1 O2W K3 . 4_465 75.75(5) ?
O1 K1 O2W K3 2_565 4_465 -122.97(5) ?
O3W K1 O2W K3 . 4_465 -13.44(5) ?
O1W K1 O2W K3 . 4_465 -81.07(11) ?
O5 K1 O2W K3 . 4_465 135.94(5) ?
O6 K1 O2W K3 2_565 4_465 177.34(7) ?
O6 K1 O2W K3 . 4_465 67.11(10) ?
K4 K1 O2W K3 2_565 4_465 -160.81(3) ?
K2 K1 O2W K3 2_565 4_465 -85.50(5) ?
O2 K1 O2W K4 . 4_465 -2.14(4) ?
O1 K1 O2W K4 2_565 4_465 159.14(4) ?
O3W K1 O2W K4 . 4_465 -91.33(5) ?
O1W K1 O2W K4 . 4_465 -158.96(9) ?
O5 K1 O2W K4 . 4_465 58.04(7) ?
O6 K1 O2W K4 2_565 4_465 99.45(6) ?
O6 K1 O2W K4 . 4_465 -10.78(10) ?
K4 K1 O2W K4 2_565 4_465 121.30(4) ?
K2 K1 O2W K4 2_565 4_465 -163.39(6) ?
O2 K1 O3W K3 . 4_465 -71.51(6) ?
O1 K1 O3W K3 2_565 4_465 96.47(6) ?
O2W K1 O3W K3 . 4_465 13.03(5) ?
O1W K1 O3W K3 . 4_465 170.24(5) ?
O5 K1 O3W K3 . 4_465 -127.64(6) ?
O6 K1 O3W K3 2_565 4_465 23.97(8) ?
O6 K1 O3W K3 . 4_465 -139.22(5) ?
K4 K1 O3W K3 2_565 4_465 151.30(3) ?
K2 K1 O3W K3 2_565 4_465 63.33(4) ?
O2 K1 O3W K2 . . 18.73(4) ?
O1 K1 O3W K2 2_565 . -173.29(4) ?
O2W K1 O3W K2 . . 103.27(5) ?
O1W K1 O3W K2 . . -99.52(4) ?
O5 K1 O3W K2 . . -37.41(8) ?
O6 K1 O3W K2 2_565 . 114.21(5) ?
O6 K1 O3W K2 . . -48.98(4) ?
K4 K1 O3W K2 2_565 . -118.47(5) ?
K2 K1 O3W K2 2_565 . 153.57(4) ?
O2 K1 O3W K4 . 2_465 -160.11(7) ?
O1 K1 O3W K4 2_565 2_465 7.87(8) ?
O2W K1 O3W K4 . 2_465 -75.57(7) ?
O1W K1 O3W K4 . 2_465 81.64(7) ?
O5 K1 O3W K4 . 2_465 143.76(6) ?
O6 K1 O3W K4 2_565 2_465 -64.63(9) ?
O6 K1 O3W K4 . 2_465 132.18(6) ?
K4 K1 O3W K4 2_565 2_465 62.70(9) ?
K2 K1 O3W K4 2_565 2_465 -25.27(5) ?
O4 K2 O3W K1 1_455 . 172.99(5) ?
O4W K2 O3W K1 . . -147.57(13) ?
O2 K2 O3W K1 . . -18.42(4) ?
O1W K2 O3W K1 3_455 . -101.43(5) ?
O2W K2 O3W K1 2_564 . 81.47(5) ?
O1 K2 O3W K1 . . 13.11(6) ?
K1 K2 O3W K1 2_564 . 68.61(5) ?
K4 K2 O3W K1 1_455 . -179.60(2) ?
K3 K2 O3W K1 3_445 . 130.02(4) ?
O4 K2 O3W K3 1_455 4_465 -83.88(5) ?
O4W K2 O3W K3 . 4_465 -44.43(16) ?
O2 K2 O3W K3 . 4_465 84.72(5) ?
O1W K2 O3W K3 3_455 4_465 1.71(4) ?
O2W K2 O3W K3 2_564 4_465 -175.39(5) ?
O1 K2 O3W K3 . 4_465 116.25(5) ?
K1 K2 O3W K3 2_564 4_465 171.75(2) ?
K4 K2 O3W K3 1_455 4_465 -76.46(4) ?
K3 K2 O3W K3 3_445 4_465 -126.84(4) ?
K1 K2 O3W K3 . 4_465 103.14(5) ?
O4 K2 O3W K4 1_455 2_465 -8.40(7) ?
O4W K2 O3W K4 . 2_465 31.0(2) ?
O2 K2 O3W K4 . 2_465 160.19(8) ?
O1W K2 O3W K4 3_455 2_465 77.18(8) ?
O2W K2 O3W K4 2_564 2_465 -99.92(9) ?
O1 K2 O3W K4 . 2_465 -168.28(6) ?
K1 K2 O3W K4 2_564 2_465 -112.78(7) ?
K4 K2 O3W K4 1_455 2_465 -0.99(9) ?
K3 K2 O3W K4 3_445 2_465 -51.37(8) ?
K1 K2 O3W K4 . 2_465 178.61(11) ?
O4 K2 O4W K4 1_455 1_455 -2.30(4) ?
O2 K2 O4W K4 . 1_455 -165.34(4) ?
O1W K2 O4W K4 3_455 1_455 -86.41(5) ?
O2W K2 O4W K4 2_564 1_455 85.17(6) ?
O1 K2 O4W K4 . 1_455 156.65(5) ?
O3W K2 O4W K4 . 1_455 -39.80(16) ?
K1 K2 O4W K4 2_564 1_455 108.23(4) ?
K3 K2 O4W K4 3_445 1_455 39.53(4) ?
K1 K2 O4W K4 . 1_455 -170.71(4) ?
O4 K2 O4W K3 1_455 . -173.99(4) ?
O2 K2 O4W K3 . . 22.97(6) ?
O1W K2 O4W K3 3_455 . 101.90(6) ?
O2W K2 O4W K3 2_564 . -86.52(6) ?
O1 K2 O4W K3 . . -15.04(4) ?
O3W K2 O4W K3 . . 148.51(12) ?
K1 K2 O4W K3 2_564 . -63.46(4) ?
K4 K2 O4W K3 1_455 . -171.69(7) ?
K3 K2 O4W K3 3_445 . -132.16(4) ?
K1 K2 O4W K3 . . 17.61(10) ?
O4 K3 O4W K2 3_455 . -99.58(5) ?
O1 K3 O4W K2 . . 16.32(4) ?
O5 K3 O4W K2 4_464 . -179.99(5) ?
O1W K3 O4W K2 2_564 . 91.16(5) ?
O2W K3 O4W K2 4_564 . -15.95(11) ?
O3W K3 O4W K2 4_564 . 175.81(5) ?
P2 K3 O4W K2 3_455 . -91.39(5) ?
K4 K3 O4W K2 . . 46.69(5) ?
K2 K3 O4W K2 3 . -86.62(6) ?
K4 K3 O4W K2 3_455 . -141.51(4) ?
O4 K3 O4W K4 3_455 1_455 111.6(2) ?
O1 K3 O4W K4 . 1_455 -132.5(2) ?
O5 K3 O4W K4 4_464 1_455 31.2(2) ?
O1W K3 O4W K4 2_564 1_455 -57.6(2) ?
O2W K3 O4W K4 4_564 1_455 -164.72(18) ?
O3W K3 O4W K4 4_564 1_455 27.0(2) ?
K4 K3 O4W K4 . 1_455 -102.1(2) ?
K2 K3 O4W K4 3 1_455 124.6(2) ?
K4 K3 O4W K4 3_455 1_455 69.7(2) ?
